data_7217614
loop_
_publ_author_name
'Crowley, James D.'
'Scottwell, Synove O.'
'McAdam, C. John'
'Shaffer, Karl J.'

_publ_section_title
;
 5-Ferrocenyl-2,2 -bipyridine Ligands: synthesis, palladium(II) and
 copper(I) complexes, optical and electrochemical properties.
;
_journal_name_full 'RSC Advances'
_journal_paper_doi 10.1039/C4RA05333H
_journal_year 2014
_chemical_formula_moiety 'C20 H16 Fe N2'
_chemical_formula_sum 'C20 H16 Fe N2'
_chemical_formula_weight 340.20
_chemical_name_systematic
; 
 ? 
;
_space_group_IT_number 14
_symmetry_cell_setting monoclinic
_symmetry_space_group_name_Hall '-P 2ybc'
_symmetry_space_group_name_H-M 'P 1 21/c 1'
_atom_sites_solution_hydrogens geom
_atom_sites_solution_primary direct
_atom_sites_solution_secondary difmap
_audit_creation_method SHELXL-97
_cell_angle_alpha 90.00
_cell_angle_beta 92.469(7)
_cell_angle_gamma 90.00
_cell_formula_units_Z 4
_cell_length_a 10.186(2)
_cell_length_b 12.531(3)
_cell_length_c 11.828(2)
_cell_measurement_reflns_used 3234
_cell_measurement_temperature 93(2)
_cell_measurement_theta_max 22.72
_cell_measurement_theta_min 2.37
_cell_volume 1508.3(5)
_computing_cell_refinement 'Bruker SAINT'
_computing_data_collection 'Bruker APEX2'
_computing_data_reduction 'Bruker SAINT'
_computing_molecular_graphics 'Bruker SHELXTL'
_computing_publication_material 'Bruker SHELXTL'
_computing_structure_refinement 'SHELXL-97 (Sheldrick, 2008)'
_computing_structure_solution 'SHELXS-97 (Sheldrick, 2008)'
_diffrn_ambient_temperature 93(2)
_diffrn_measured_fraction_theta_full 0.992
_diffrn_measured_fraction_theta_max 0.992
_diffrn_measurement_device_type 'Bruker APEX-II CCD'
_diffrn_measurement_method '\f and \w scans'
_diffrn_radiation_monochromator graphite
_diffrn_radiation_source 'fine-focus sealed tube'
_diffrn_radiation_type MoK\a
_diffrn_radiation_wavelength 0.71073
_diffrn_reflns_av_R_equivalents 0.0510
_diffrn_reflns_av_sigmaI/netI 0.0381
_diffrn_reflns_limit_h_max 11
_diffrn_reflns_limit_h_min -11
_diffrn_reflns_limit_k_max 13
_diffrn_reflns_limit_k_min -13
_diffrn_reflns_limit_l_max 12
_diffrn_reflns_limit_l_min -10
_diffrn_reflns_number 11348
_diffrn_reflns_theta_full 22.89
_diffrn_reflns_theta_max 22.89
_diffrn_reflns_theta_min 3.05
_exptl_absorpt_coefficient_mu 1.000
_exptl_absorpt_correction_T_max 0.9243
_exptl_absorpt_correction_T_min 0.6847
_exptl_absorpt_correction_type multi-scan
_exptl_absorpt_process_details 'SADABS (Bruker, 2009)'
_exptl_crystal_colour orange
_exptl_crystal_density_diffrn 1.498
_exptl_crystal_density_method 'not measured'
_exptl_crystal_description irregular
_exptl_crystal_F_000 704
_exptl_crystal_size_max 0.41
_exptl_crystal_size_mid 0.24
_exptl_crystal_size_min 0.08
_refine_diff_density_max 1.700
_refine_diff_density_min -0.480
_refine_diff_density_rms 0.161
_refine_ls_extinction_method none
_refine_ls_goodness_of_fit_ref 1.124
_refine_ls_hydrogen_treatment constr
_refine_ls_matrix_type full
_refine_ls_number_parameters 208
_refine_ls_number_reflns 2057
_refine_ls_number_restraints 0
_refine_ls_restrained_S_all 1.124
_refine_ls_R_factor_all 0.0660
_refine_ls_R_factor_gt 0.0577
_refine_ls_shift/su_max 0.000
_refine_ls_shift/su_mean 0.000
_refine_ls_structure_factor_coef Fsqd
_refine_ls_weighting_details 'calc w=1/[\s^2^(Fo^2^)+(0.1209P)^2^+4.0154P] where P=(Fo^2^+2Fc^2^)/3'
_refine_ls_weighting_scheme calc
_refine_ls_wR_factor_gt 0.1847
_refine_ls_wR_factor_ref 0.1929
_reflns_number_gt 1761
_reflns_number_total 2057
_reflns_threshold_expression >2sigma(I)
_cod_data_source_file c4ra05333h2.cif
_cod_data_source_block jdc535
_cod_depositor_comments
;
The following automatic conversions were performed:

'_symmetry_cell_setting' value 'Monoclinic' changed to 'monoclinic'
according to
/usr/data/users/saulius/crontab/automatic-downloads/rss-feeds/RSC/lib/dictionaries/cif_core.dic
dictionary named 'cif_core.dic' version 2.4.2 from 2011-04-26.

Automatic conversion script
Id: cif_fix_values 2281 2013-09-26 08:29:07Z andrius 
;
_cod_original_sg_symbol_H-M P2(1)/c
_cod_database_code 7217614

loop_
_symmetry_equiv_pos_as_xyz
'x, y, z'
'-x, y+1/2, -z+1/2'
'-x, -y, -z'
'x, -y-1/2, z-1/2'

loop_
_atom_site_label
_atom_site_type_symbol
_atom_site_fract_x
_atom_site_fract_y
_atom_site_fract_z
_atom_site_U_iso_or_equiv
_atom_site_adp_type
_atom_site_occupancy
_atom_site_symmetry_multiplicity
_atom_site_calc_flag
_atom_site_refinement_flags
C1 C 0.7368(6) 1.0215(5) 0.2777(5) 0.0331(15) Uani 1 1 d .
H1 H 0.7461 1.0526 0.2053 0.040 Uiso 1 1 calc R
C2 C 0.8246(5) 0.9483(5) 0.3318(5) 0.0313(15) Uani 1 1 d .
H2 H 0.9029 0.9213 0.3017 0.038 Uiso 1 1 calc R
C3 C 0.7765(6) 0.9225(5) 0.4370(5) 0.0326(15) Uani 1 1 d .
H3 H 0.8167 0.8752 0.4908 0.039 Uiso 1 1 calc R
C4 C 0.6580(5) 0.9787(5) 0.4498(5) 0.0283(14) Uani 1 1 d .
H4 H 0.6048 0.9756 0.5138 0.034 Uiso 1 1 calc R
C5 C 0.6320(6) 1.0403(5) 0.3512(5) 0.0317(15) Uani 1 1 d .
H5 H 0.5585 1.0858 0.3367 0.038 Uiso 1 1 calc R
C6 C 0.6005(6) 0.7237(4) 0.3289(5) 0.0255(13) Uani 1 1 d .
H6 H 0.6324 0.6785 0.3884 0.031 Uiso 1 1 calc R
C7 C 0.4831(5) 0.7839(4) 0.3269(5) 0.0248(13) Uani 1 1 d .
H7 H 0.4225 0.7868 0.3857 0.030 Uiso 1 1 calc R
C8 C 0.4705(5) 0.8399(4) 0.2218(4) 0.0188(12) Uani 1 1 d .
C9 C 0.3615(5) 0.9106(5) 0.1848(4) 0.0188(13) Uani 1 1 d .
C10 C 0.3440(5) 0.9412(4) 0.0719(4) 0.0203(12) Uani 1 1 d .
H10 H 0.4039 0.9136 0.0198 0.024 Uiso 1 1 calc R
C11 C 0.1628(5) 1.0434(4) 0.1044(4) 0.0184(12) Uani 1 1 d .
C12 C 0.0652(5) 1.1215(4) 0.0604(5) 0.0192(13) Uani 1 1 d .
C13 C -0.1065(6) 1.2329(5) 0.0963(5) 0.0286(14) Uani 1 1 d .
H13 H -0.1682 1.2589 0.1476 0.034 Uiso 1 1 calc R
C14 C -0.1126(5) 1.2721(4) -0.0128(5) 0.0274(14) Uani 1 1 d .
H14 H -0.1750 1.3252 -0.0354 0.033 Uiso 1 1 calc R
C15 C -0.0250(5) 1.2318(4) -0.0885(5) 0.0269(14) Uani 1 1 d .
H15 H -0.0269 1.2564 -0.1646 0.032 Uiso 1 1 calc R
C16 C 0.0652(5) 1.1554(4) -0.0521(5) 0.0222(13) Uani 1 1 d .
H16 H 0.1260 1.1265 -0.1025 0.027 Uiso 1 1 calc R
C17 C 0.1689(5) 1.0134(4) 0.2171(4) 0.0184(12) Uani 1 1 d .
H17 H 0.1039 1.0376 0.2663 0.022 Uiso 1 1 calc R
C18 C 0.2687(5) 0.9487(4) 0.2579(4) 0.0197(12) Uani 1 1 d .
H18 H 0.2744 0.9299 0.3358 0.024 Uiso 1 1 calc R
C19 C 0.5833(5) 0.8150(4) 0.1598(5) 0.0224(12) Uani 1 1 d .
H19 H 0.6022 0.8419 0.0871 0.027 Uiso 1 1 calc R
C20 C 0.6622(5) 0.7435(4) 0.2251(5) 0.0232(13) Uani 1 1 d .
H20 H 0.7430 0.7135 0.2034 0.028 Uiso 1 1 calc R
N1 N 0.2497(4) 1.0063(4) 0.0314(4) 0.0213(11) Uani 1 1 d .
N2 N -0.0184(4) 1.1599(4) 0.1343(4) 0.0252(11) Uani 1 1 d .
Fe1 Fe 0.64079(7) 0.88231(6) 0.31124(6) 0.0186(4) Uani 1 1 d .

loop_
_atom_site_aniso_label
_atom_site_aniso_U_11
_atom_site_aniso_U_22
_atom_site_aniso_U_33
_atom_site_aniso_U_23
_atom_site_aniso_U_13
_atom_site_aniso_U_12
C1 0.044(4) 0.032(3) 0.023(3) -0.002(3) 0.001(3) -0.020(3)
C2 0.016(3) 0.047(4) 0.031(4) -0.011(3) 0.005(3) -0.007(3)
C3 0.025(3) 0.042(4) 0.030(4) -0.009(3) -0.008(3) 0.000(3)
C4 0.023(3) 0.044(4) 0.019(3) -0.010(3) 0.002(2) -0.009(3)
C5 0.028(3) 0.024(3) 0.042(4) -0.009(3) -0.011(3) -0.004(3)
C6 0.026(3) 0.019(3) 0.032(3) 0.008(3) 0.005(3) 0.005(2)
C7 0.025(3) 0.021(3) 0.029(3) 0.008(2) 0.000(2) 0.001(2)
C8 0.020(3) 0.015(3) 0.021(3) -0.003(2) -0.001(2) -0.002(2)
C9 0.019(3) 0.017(3) 0.020(3) -0.003(2) -0.002(2) -0.004(2)
C10 0.020(3) 0.019(3) 0.021(3) -0.003(2) 0.003(2) -0.003(2)
C11 0.020(3) 0.018(3) 0.017(3) -0.002(2) -0.003(2) -0.008(2)
C12 0.020(3) 0.018(3) 0.019(3) 0.003(2) -0.002(2) -0.005(2)
C13 0.028(3) 0.027(3) 0.030(3) 0.002(3) -0.001(3) 0.011(3)
C14 0.025(3) 0.020(3) 0.037(4) -0.001(3) -0.012(3) 0.003(2)
C15 0.030(3) 0.025(3) 0.025(3) 0.002(3) -0.006(3) -0.001(3)
C16 0.022(3) 0.022(3) 0.022(3) -0.002(2) -0.001(2) -0.004(2)
C17 0.017(3) 0.016(3) 0.022(3) -0.004(2) 0.002(2) -0.002(2)
C18 0.024(3) 0.018(3) 0.017(3) 0.000(2) -0.002(2) -0.007(2)
C19 0.025(3) 0.022(3) 0.020(3) -0.002(2) -0.001(2) 0.001(2)
C20 0.028(3) 0.015(3) 0.028(3) 0.002(2) 0.007(2) 0.006(2)
N1 0.023(2) 0.023(2) 0.018(2) -0.002(2) 0.003(2) -0.002(2)
N2 0.023(3) 0.030(3) 0.022(3) 0.000(2) -0.001(2) 0.002(2)
Fe1 0.0178(6) 0.0213(6) 0.0166(6) 0.0012(3) 0.0004(4) 0.0006(3)

loop_
_atom_type_symbol
_atom_type_description
_atom_type_scat_dispersion_real
_atom_type_scat_dispersion_imag
_atom_type_scat_source
C C 0.0033 0.0016 'International Tables Vol C Tables 4.2.6.8 and 6.1.1.4'
H H 0.0000 0.0000 'International Tables Vol C Tables 4.2.6.8 and 6.1.1.4'
N N 0.0061 0.0033 'International Tables Vol C Tables 4.2.6.8 and 6.1.1.4'
Fe Fe 0.3463 0.8444 'International Tables Vol C Tables 4.2.6.8 and 6.1.1.4'

loop_
_geom_angle_atom_site_label_1
_geom_angle_atom_site_label_2
_geom_angle_atom_site_label_3
_geom_angle
C2 C1 C5 107.9(5)
C2 C1 Fe1 70.0(3)
C5 C1 Fe1 69.3(3)
C2 C1 H1 126.1
C5 C1 H1 126.1
Fe1 C1 H1 126.2
C3 C2 C1 108.3(5)
C3 C2 Fe1 70.0(3)
C1 C2 Fe1 69.6(3)
C3 C2 H2 125.8
C1 C2 H2 125.8
Fe1 C2 H2 126.1
C2 C3 C4 108.4(6)
C2 C3 Fe1 70.2(3)
C4 C3 Fe1 69.3(3)
C2 C3 H3 125.8
C4 C3 H3 125.8
Fe1 C3 H3 126.2
C3 C4 C5 108.3(5)
C3 C4 Fe1 70.3(3)
C5 C4 Fe1 69.7(3)
C3 C4 H4 125.8
C5 C4 H4 125.8
Fe1 C4 H4 125.7
C4 C5 C1 107.1(5)
C4 C5 Fe1 69.7(3)
C1 C5 Fe1 69.9(3)
C4 C5 H5 126.5
C1 C5 H5 126.5
Fe1 C5 H5 125.6
C7 C6 C20 107.2(5)
C7 C6 Fe1 69.7(3)
C20 C6 Fe1 69.2(3)
C7 C6 H6 126.4
C20 C6 H6 126.4
Fe1 C6 H6 126.3
C6 C7 C8 108.7(5)
C6 C7 Fe1 69.8(3)
C8 C7 Fe1 70.5(3)
C6 C7 H7 125.6
C8 C7 H7 125.6
Fe1 C7 H7 125.6
C19 C8 C7 107.3(5)
C19 C8 C9 126.4(5)
C7 C8 C9 126.3(5)
C19 C8 Fe1 69.0(3)
C7 C8 Fe1 68.8(3)
C9 C8 Fe1 127.2(4)
C18 C9 C10 116.0(5)
C18 C9 C8 123.0(5)
C10 C9 C8 120.9(5)
N1 C10 C9 125.0(5)
N1 C10 H10 117.5
C9 C10 H10 117.5
N1 C11 C17 121.3(5)
N1 C11 C12 117.1(5)
C17 C11 C12 121.5(5)
N2 C12 C16 122.7(5)
N2 C12 C11 116.6(5)
C16 C12 C11 120.7(5)
N2 C13 C14 123.8(5)
N2 C13 H13 118.1
C14 C13 H13 118.1
C13 C14 C15 118.0(5)
C13 C14 H14 121.0
C15 C14 H14 121.0
C16 C15 C14 119.2(5)
C16 C15 H15 120.4
C14 C15 H15 120.4
C15 C16 C12 118.7(5)
C15 C16 H16 120.6
C12 C16 H16 120.6
C18 C17 C11 120.1(5)
C18 C17 H17 119.9
C11 C17 H17 119.9
C17 C18 C9 119.8(5)
C17 C18 H18 120.1
C9 C18 H18 120.1
C20 C19 C8 108.0(5)
C20 C19 Fe1 69.3(3)
C8 C19 Fe1 70.4(3)
C20 C19 H19 126.0
C8 C19 H19 126.0
Fe1 C19 H19 125.8
C19 C20 C6 108.7(5)
C19 C20 Fe1 70.1(3)
C6 C20 Fe1 69.9(3)
C19 C20 H20 125.6
C6 C20 H20 125.6
Fe1 C20 H20 125.9
C10 N1 C11 117.7(5)
C12 N2 C13 117.5(5)
C20 Fe1 C4 154.6(2)
C20 Fe1 C5 162.6(2)
C4 Fe1 C5 40.6(3)
C20 Fe1 C7 68.3(2)
C4 Fe1 C7 109.0(2)
C5 Fe1 C7 121.6(2)
C20 Fe1 C6 40.9(2)
C4 Fe1 C6 120.3(2)
C5 Fe1 C6 155.6(3)
C7 Fe1 C6 40.5(2)
C20 Fe1 C19 40.5(2)
C4 Fe1 C19 164.1(2)
C5 Fe1 C19 126.2(2)
C7 Fe1 C19 68.5(2)
C6 Fe1 C19 68.7(2)
C20 Fe1 C1 124.7(2)
C4 Fe1 C1 68.0(2)
C5 Fe1 C1 40.8(2)
C7 Fe1 C1 156.5(2)
C6 Fe1 C1 161.6(3)
C19 Fe1 C1 107.6(2)
C20 Fe1 C3 119.4(2)
C4 Fe1 C3 40.4(2)
C5 Fe1 C3 68.1(3)
C7 Fe1 C3 126.3(2)
C6 Fe1 C3 107.3(3)
C19 Fe1 C3 153.7(2)
C1 Fe1 C3 67.5(3)
C20 Fe1 C2 106.7(2)
C4 Fe1 C2 67.6(2)
C5 Fe1 C2 68.3(2)
C7 Fe1 C2 162.0(2)
C6 Fe1 C2 124.5(2)
C19 Fe1 C2 119.7(2)
C1 Fe1 C2 40.4(3)
C3 Fe1 C2 39.7(2)
C20 Fe1 C8 68.1(2)
C4 Fe1 C8 127.4(2)
C5 Fe1 C8 109.0(2)
C7 Fe1 C8 40.7(2)
C6 Fe1 C8 68.5(2)
C19 Fe1 C8 40.6(2)
C1 Fe1 C8 121.3(2)
C3 Fe1 C8 164.1(2)
C2 Fe1 C8 155.2(2)

loop_
_geom_bond_atom_site_label_1
_geom_bond_atom_site_label_2
_geom_bond_distance
C1 C2 1.415(9)
C1 C5 1.425(9)
C1 Fe1 2.047(6)
C1 H1 0.9500
C2 C3 1.394(9)
C2 Fe1 2.052(6)
C2 H2 0.9500
C3 C4 1.411(8)
C3 Fe1 2.050(6)
C3 H3 0.9500
C4 C5 1.415(9)
C4 Fe1 2.038(5)
C4 H4 0.9500
C5 Fe1 2.039(6)
C5 H5 0.9500
C6 C7 1.414(8)
C6 C20 1.425(8)
C6 Fe1 2.041(6)
C6 H6 0.9500
C7 C8 1.428(8)
C7 Fe1 2.039(5)
C7 H7 0.9500
C8 C19 1.424(8)
C8 C9 1.472(8)
C8 Fe1 2.062(5)
C9 C18 1.393(7)
C9 C10 1.394(7)
C10 N1 1.333(7)
C10 H10 0.9500
C11 N1 1.346(7)
C11 C17 1.385(7)
C11 C12 1.473(8)
C12 N2 1.335(7)
C12 C16 1.397(8)
C13 N2 1.345(7)
C13 C14 1.381(8)
C13 H13 0.9500
C14 C15 1.386(8)
C14 H14 0.9500
C15 C16 1.383(8)
C15 H15 0.9500
C16 H16 0.9500
C17 C18 1.371(7)
C17 H17 0.9500
C18 H18 0.9500
C19 C20 1.411(8)
C19 Fe1 2.043(5)
C19 H19 0.9500
C20 Fe1 2.032(5)
C20 H20 0.9500
